data_7220787
loop_
_publ_author_name
'Li, Xiao'
'Yang, Liu'
'Qin, Chao'
'Liu, Fu-Hong'
'Zhao, Liang'
'Shao, Kui-Zhan'
'Su, Zhong-Min'

_publ_section_title
;
 POM-based inorganic-organic hybrid compounds: synthesis, structures,
 high-connected topologies and photodegradation of Organic dyes
;
_journal_name_full 'RSC Adv.'
_journal_paper_doi 10.1039/C5RA09339B
_journal_year 2015
_chemical_formula_sum 'C52 H62 N8 Ni3 O24 V6'
_chemical_formula_weight 1664.87
_chemical_name_systematic
; 
 ? 
;
_space_group_IT_number 14
_symmetry_cell_setting monoclinic
_symmetry_space_group_name_Hall '-P 2yn'
_symmetry_space_group_name_H-M 'P 1 21/n 1'
_atom_sites_solution_hydrogens geom
_atom_sites_solution_primary direct
_atom_sites_solution_secondary difmap
_audit_creation_method SHELXL-97
_audit_update_record
;
2015-05-05 deposited with the CCDC.
2015-06-17 downloaded from the CCDC.
;
_cell_angle_alpha 90.00
_cell_angle_beta 102.368(5)
_cell_angle_gamma 90.00
_cell_formula_units_Z 2
_cell_length_a 13.081(3)
_cell_length_b 16.379(4)
_cell_length_c 15.407(4)
_cell_measurement_temperature 293(2)
_cell_volume 3224.4(14)
_computing_cell_refinement 'SAINT (Bruker, 1999)'
_computing_data_collection 'SMART (Bruker, 1997)'
_computing_data_reduction SAINT
_computing_molecular_graphics 'SHELXTL-PLUS (Sheldrick, 1990)'
_computing_publication_material SHELXL-97
_computing_structure_refinement 'SHELXL-97 (Sheldrick, 1997)'
_computing_structure_solution 'SHELXS-97 (Sheldrick, 1997)'
_diffrn_ambient_temperature 293(2)
_diffrn_measured_fraction_theta_full 0.997
_diffrn_measured_fraction_theta_max 0.997
_diffrn_measurement_device_type 'Bruker APEX CCD area-detector'
_diffrn_measurement_method '\w scans'
_diffrn_radiation_monochromator graphite
_diffrn_radiation_source 'fine-focus sealed tube'
_diffrn_radiation_type MoK\a
_diffrn_radiation_wavelength 0.71073
_diffrn_reflns_av_R_equivalents 0.0460
_diffrn_reflns_av_sigmaI/netI 0.0576
_diffrn_reflns_limit_h_max 9
_diffrn_reflns_limit_h_min -17
_diffrn_reflns_limit_k_max 20
_diffrn_reflns_limit_k_min -21
_diffrn_reflns_limit_l_max 20
_diffrn_reflns_limit_l_min -20
_diffrn_reflns_number 23558
_diffrn_reflns_theta_full 28.39
_diffrn_reflns_theta_max 28.39
_diffrn_reflns_theta_min 1.84
_exptl_absorpt_coefficient_mu 1.767
_exptl_absorpt_correction_T_max 0.7079
_exptl_absorpt_correction_T_min 0.6867
_exptl_absorpt_correction_type multi-scan
_exptl_absorpt_process_details 'SADABS (Sheldrick, 1996)'
_exptl_crystal_colour green
_exptl_crystal_density_diffrn 1.715
_exptl_crystal_density_method 'not measured'
_exptl_crystal_description block
_exptl_crystal_F_000 1688
_exptl_crystal_size_max 0.23
_exptl_crystal_size_mid 0.22
_exptl_crystal_size_min 0.21
_refine_diff_density_max 0.539
_refine_diff_density_min -0.510
_refine_diff_density_rms 0.100
_refine_ls_extinction_method none
_refine_ls_goodness_of_fit_ref 1.013
_refine_ls_hydrogen_treatment mixed
_refine_ls_matrix_type full
_refine_ls_number_parameters 429
_refine_ls_number_reflns 8053
_refine_ls_number_restraints 0
_refine_ls_restrained_S_all 1.013
_refine_ls_R_factor_all 0.0632
_refine_ls_R_factor_gt 0.0376
_refine_ls_shift/su_max 0.001
_refine_ls_shift/su_mean 0.000
_refine_ls_structure_factor_coef Fsqd
_refine_ls_weighting_details 'calc w=1/[\s^2^(Fo^2^)+(0.0428P)^2^+1.3139P] where P=(Fo^2^+2Fc^2^)/3'
_refine_ls_weighting_scheme calc
_refine_ls_wR_factor_gt 0.0844
_refine_ls_wR_factor_ref 0.0968
_reflns_number_gt 5893
_reflns_number_total 8053
_reflns_threshold_expression >2sigma(I)
_cod_data_source_file c5ra09339b2.cif
_cod_data_source_block 3
_cod_original_sg_symbol_H-M P21/n
_cod_database_code 7220787

loop_
_symmetry_equiv_pos_as_xyz
'x, y, z'
'-x+1/2, y+1/2, -z+1/2'
'-x, -y, -z'
'x-1/2, -y-1/2, z-1/2'

loop_
_atom_site_label
_atom_site_type_symbol
_atom_site_fract_x
_atom_site_fract_y
_atom_site_fract_z
_atom_site_U_iso_or_equiv
_atom_site_adp_type
_atom_site_occupancy
_atom_site_symmetry_multiplicity
_atom_site_calc_flag
_atom_site_refinement_flags
Ni1 Ni 0.48884(3) 0.30586(2) 0.57391(2) 0.01853(9) Uani 1 1 d .
Ni2 Ni 0.0000 0.5000 0.5000 0.01546(11) Uani 1 2 d S
V1 V 0.34094(4) 0.33234(3) 0.35453(3) 0.01890(11) Uani 1 1 d .
V2 V 0.27631(4) 0.65855(3) 0.25152(3) 0.02237(12) Uani 1 1 d .
V3 V 0.21851(4) 0.50397(3) 0.37800(3) 0.01623(10) Uani 1 1 d .
O1 O 0.11347(15) 0.49888(11) 0.42107(12) 0.0214(4) Uani 1 1 d .
O1W O 0.5917(2) 0.31690(17) 0.48587(18) 0.0314(6) Uani 1 1 d .
H1 H 0.559(3) 0.332(2) 0.436(2) 0.031 Uiso 1 1 d .
O2 O 0.20195(16) 0.58293(11) 0.29693(13) 0.0246(5) Uani 1 1 d .
O2W O 0.47952(19) 0.43386(13) 0.57782(16) 0.0265(5) Uani 1 1 d .
H3 H 0.522(3) 0.454(2) 0.576(2) 0.026 Uiso 1 1 d .
H4 H 0.428(3) 0.460(2) 0.539(2) 0.026 Uiso 1 1 d .
O3 O 0.32286(16) 0.52339(12) 0.45662(13) 0.0258(5) Uani 1 1 d .
O4 O 0.62118(17) 0.31387(12) 0.67173(13) 0.0284(5) Uani 1 1 d .
O5 O 0.3161(2) 0.61948(18) 0.16844(16) 0.0556(8) Uani 1 1 d .
O6 O 0.23726(18) 0.40738(12) 0.33093(13) 0.0296(5) Uani 1 1 d .
O9 O 0.3033(2) 0.24596(14) 0.28597(17) 0.0485(7) Uani 1 1 d .
O8 O 0.36682(16) 0.30945(12) 0.46192(13) 0.0246(4) Uani 1 1 d .
O7 O 0.44761(19) 0.36896(17) 0.33248(15) 0.0452(6) Uani 1 1 d .
N1 N 0.01124(19) 0.36893(14) 0.51236(15) 0.0207(5) Uani 1 1 d .
N2 N -0.11911(19) 0.47963(13) 0.38675(14) 0.0186(5) Uani 1 1 d .
N3 N 0.48422(19) 0.17877(14) 0.57567(15) 0.0220(5) Uani 1 1 d .
N4 N 0.38962(19) 0.30581(14) 0.66265(15) 0.0209(5) Uani 1 1 d .
C1 C -0.1074(2) 0.42908(17) 0.32090(18) 0.0221(6) Uani 1 1 d .
H1A H -0.0406 0.4104 0.3198 0.027 Uiso 1 1 calc R
C25 C 0.0179(2) 0.19754(17) 0.51764(19) 0.0238(6) Uani 1 1 d .
C30 C 0.2471(2) 0.30951(17) 0.77491(19) 0.0235(6) Uani 1 1 d .
C34 C 0.4216(2) 0.3197(2) 0.7497(2) 0.0331(8) Uani 1 1 d .
H34A H 0.4925 0.3286 0.7728 0.040 Uiso 1 1 calc R
C36 C 0.5545(3) 0.13502(19) 0.6321(2) 0.0295(7) Uani 1 1 d .
H36A H 0.6127 0.1617 0.6654 0.035 Uiso 1 1 calc R
C37 C 0.2163(2) 0.29613(18) 0.6849(2) 0.0263(6) Uani 1 1 d .
H37A H 0.1458 0.2883 0.6595 0.032 Uiso 1 1 calc R
C40 C 0.0765(2) 0.24181(17) 0.46991(19) 0.0251(6) Uani 1 1 d .
H40A H 0.1198 0.2149 0.4386 0.030 Uiso 1 1 calc R
C42 C 0.5451(3) 0.05175(19) 0.6435(2) 0.0326(8) Uani 1 1 d .
H42A H 0.5965 0.0238 0.6836 0.039 Uiso 1 1 calc R
C46 C -0.0463(2) 0.32597(17) 0.5585(2) 0.0268(7) Uani 1 1 d .
H46A H -0.0884 0.3543 0.5898 0.032 Uiso 1 1 calc R
C47 C -0.2150(2) 0.50720(17) 0.38435(18) 0.0231(6) Uani 1 1 d .
H47A H -0.2245 0.5437 0.4282 0.028 Uiso 1 1 calc R
C48 C -0.2905(2) 0.43118(17) 0.25405(18) 0.0234(6) Uani 1 1 d .
C50 C -0.1896(2) 0.40377(18) 0.25519(19) 0.0256(6) Uani 1 1 d .
H50A H -0.1778 0.3682 0.2113 0.031 Uiso 1 1 calc R
C52 C 0.0268(3) 0.10586(17) 0.5226(2) 0.0293(7) Uani 1 1 d .
H52A H 0.0303 0.0846 0.4645 0.035 Uiso 1 1 calc R
H52B H -0.0352 0.0835 0.5387 0.035 Uiso 1 1 calc R
C53 C -0.3012(2) 0.48483(18) 0.32060(19) 0.0267(7) Uani 1 1 d .
H53A H -0.3667 0.5059 0.3224 0.032 Uiso 1 1 calc R
C54 C 0.3529(3) 0.3213(2) 0.8066(2) 0.0356(8) Uani 1 1 d .
H54A H 0.3784 0.3304 0.8670 0.043 Uiso 1 1 calc R
C55 C 0.0713(2) 0.32570(17) 0.46843(18) 0.0231(6) Uani 1 1 d .
H55A H 0.1114 0.3539 0.4353 0.028 Uiso 1 1 calc R
C59 C -0.3849(2) 0.4052(2) 0.1865(2) 0.0312(7) Uani 1 1 d .
H59A H -0.4457 0.4339 0.1977 0.037 Uiso 1 1 calc R
H59B H -0.3962 0.3473 0.1934 0.037 Uiso 1 1 calc R
C64 C 0.1246(3) 0.07824(18) 0.5911(2) 0.0301(7) Uani 1 1 d .
H64A H 0.1353 0.0202 0.5839 0.036 Uiso 1 1 calc R
H64B H 0.1854 0.1067 0.5798 0.036 Uiso 1 1 calc R
C65 C 0.4025(2) 0.13795(18) 0.52804(19) 0.0245(6) Uani 1 1 d .
H65A H 0.3529 0.1668 0.4872 0.029 Uiso 1 1 calc R
C68 C 0.4604(3) 0.01019(18) 0.5961(2) 0.0278(7) Uani 1 1 d .
C69 C 0.3885(2) 0.05524(19) 0.5367(2) 0.0282(7) Uani 1 1 d .
H69A H 0.3302 0.0297 0.5024 0.034 Uiso 1 1 calc R
C71 C -0.0463(3) 0.24141(18) 0.5619(2) 0.0288(7) Uani 1 1 d .
H71A H -0.0890 0.2142 0.5936 0.035 Uiso 1 1 calc R
C72 C 0.1695(3) 0.31666(18) 0.8332(2) 0.0298(7) Uani 1 1 d .
H72A H 0.2009 0.2982 0.8928 0.036 Uiso 1 1 calc R
H72B H 0.1090 0.2827 0.8102 0.036 Uiso 1 1 calc R
C76 C 0.2880(2) 0.29429(18) 0.63262(19) 0.0248(6) Uani 1 1 d .
H76A H 0.2643 0.2843 0.5722 0.030 Uiso 1 1 calc R
C78 C 0.1361(3) 0.40553(19) 0.8356(2) 0.0372(8) Uani 1 1 d .
H78A H 0.1975 0.4386 0.8583 0.045 Uiso 1 1 calc R
H78B H 0.1066 0.4234 0.7755 0.045 Uiso 1 1 calc R
C79 C 0.4438(3) -0.07979(19) 0.6074(2) 0.0349(8) Uani 1 1 d .
H79A H 0.5097 -0.1051 0.6352 0.042 Uiso 1 1 calc R
H79B H 0.4196 -0.1048 0.5496 0.042 Uiso 1 1 calc R
O3W O 0.3284(4) 0.4495(3) 0.1335(3) 0.1100(14) Uiso 1 1 d .
H2 H 0.617(3) 0.348(2) 0.502(3) 0.042(15) Uiso 1 1 d .

loop_
_atom_site_aniso_label
_atom_site_aniso_U_11
_atom_site_aniso_U_22
_atom_site_aniso_U_33
_atom_site_aniso_U_23
_atom_site_aniso_U_13
_atom_site_aniso_U_12
Ni1 0.01583(19) 0.02071(18) 0.01795(18) 0.00088(14) 0.00116(14) -0.00083(15)
Ni2 0.0156(3) 0.0136(2) 0.0158(2) 0.00080(17) 0.00028(19) -0.0018(2)
V1 0.0194(3) 0.0187(2) 0.0167(2) -0.00398(18) -0.00044(19) -0.0009(2)
V2 0.0220(3) 0.0244(3) 0.0180(2) 0.00648(19) -0.0017(2) -0.0082(2)
V3 0.0166(2) 0.0131(2) 0.0178(2) 0.00187(17) 0.00113(18) -0.00143(19)
O1 0.0219(11) 0.0194(9) 0.0224(10) 0.0007(8) 0.0035(8) -0.0039(9)
O1W 0.0254(13) 0.0393(15) 0.0283(13) -0.0024(11) 0.0031(10) -0.0033(12)
O2 0.0238(11) 0.0211(10) 0.0272(11) 0.0096(8) 0.0015(9) -0.0044(9)
O2W 0.0218(13) 0.0230(11) 0.0337(12) 0.0035(9) 0.0037(10) -0.0038(9)
O3 0.0221(11) 0.0275(10) 0.0249(10) 0.0021(8) -0.0014(9) -0.0038(9)
O4 0.0229(11) 0.0285(11) 0.0297(11) 0.0044(9) -0.0033(9) -0.0052(9)
O5 0.066(2) 0.0732(19) 0.0339(14) -0.0125(13) 0.0252(14) -0.0223(16)
O6 0.0368(13) 0.0194(10) 0.0281(11) -0.0027(8) -0.0030(10) 0.0087(10)
O9 0.0387(15) 0.0376(13) 0.0573(16) -0.0310(12) -0.0165(13) 0.0103(12)
O8 0.0226(11) 0.0265(10) 0.0226(10) 0.0043(8) 0.0000(9) -0.0017(9)
O7 0.0309(14) 0.0747(18) 0.0306(13) 0.0086(12) 0.0078(11) -0.0117(14)
N1 0.0205(13) 0.0170(11) 0.0229(12) 0.0021(9) 0.0011(10) -0.0011(10)
N2 0.0207(13) 0.0168(11) 0.0169(11) 0.0019(9) 0.0004(10) -0.0006(10)
N3 0.0219(13) 0.0215(12) 0.0223(12) 0.0005(9) 0.0040(10) -0.0006(10)
N4 0.0176(12) 0.0238(12) 0.0207(12) 0.0009(9) 0.0026(10) 0.0005(10)
C1 0.0210(15) 0.0239(14) 0.0202(14) 0.0002(11) 0.0013(12) 0.0005(12)
C25 0.0232(16) 0.0177(13) 0.0242(14) 0.0001(11) -0.0092(12) 0.0007(12)
C30 0.0249(16) 0.0194(13) 0.0269(15) 0.0033(11) 0.0074(13) 0.0031(12)
C34 0.0169(15) 0.057(2) 0.0220(15) -0.0039(14) -0.0028(13) -0.0009(15)
C36 0.0292(18) 0.0275(15) 0.0271(16) -0.0002(12) -0.0042(13) 0.0001(14)
C37 0.0175(15) 0.0303(16) 0.0298(16) -0.0017(12) 0.0021(13) -0.0040(13)
C40 0.0262(17) 0.0226(14) 0.0233(14) -0.0022(11) -0.0016(13) 0.0014(13)
C42 0.038(2) 0.0285(16) 0.0273(16) 0.0054(13) -0.0014(15) 0.0047(15)
C46 0.0250(16) 0.0201(14) 0.0363(17) 0.0057(12) 0.0086(14) 0.0050(13)
C47 0.0259(16) 0.0236(14) 0.0185(13) -0.0012(11) 0.0020(12) 0.0025(13)
C48 0.0221(16) 0.0246(14) 0.0197(14) 0.0007(11) -0.0042(12) -0.0026(13)
C50 0.0277(17) 0.0258(15) 0.0216(14) -0.0071(12) 0.0014(13) -0.0007(13)
C52 0.0368(19) 0.0158(13) 0.0289(16) 0.0022(12) -0.0072(14) -0.0018(13)
C53 0.0221(16) 0.0311(16) 0.0245(15) -0.0004(12) 0.0001(12) 0.0051(13)
C54 0.0289(18) 0.059(2) 0.0165(14) -0.0025(14) 0.0000(13) 0.0024(17)
C55 0.0249(16) 0.0215(14) 0.0223(14) 0.0001(11) 0.0033(12) -0.0024(13)
C59 0.0227(17) 0.0368(17) 0.0310(17) -0.0088(14) -0.0011(14) -0.0056(14)
C64 0.0355(19) 0.0198(14) 0.0300(16) 0.0013(12) -0.0038(14) 0.0061(14)
C65 0.0204(15) 0.0255(15) 0.0268(15) -0.0008(12) 0.0029(12) 0.0027(13)
C68 0.0332(18) 0.0220(14) 0.0325(16) 0.0013(12) 0.0164(14) 0.0022(14)
C69 0.0221(16) 0.0295(16) 0.0340(17) -0.0064(13) 0.0082(14) -0.0053(13)
C71 0.0246(17) 0.0223(14) 0.0384(17) 0.0085(13) 0.0045(14) -0.0029(13)
C72 0.0322(18) 0.0284(16) 0.0321(17) -0.0004(13) 0.0143(15) 0.0011(14)
C76 0.0194(15) 0.0334(16) 0.0199(14) 0.0012(12) 0.0001(12) 0.0010(13)
C78 0.048(2) 0.0259(16) 0.046(2) 0.0004(14) 0.0285(18) 0.0004(16)
C79 0.045(2) 0.0234(15) 0.0413(19) 0.0027(13) 0.0206(17) 0.0017(15)

loop_
_atom_type_symbol
_atom_type_description
_atom_type_scat_dispersion_real
_atom_type_scat_dispersion_imag
_atom_type_scat_source
C C 0.0033 0.0016 'International Tables Vol C Tables 4.2.6.8 and 6.1.1.4'
H H 0.0000 0.0000 'International Tables Vol C Tables 4.2.6.8 and 6.1.1.4'
N N 0.0061 0.0033 'International Tables Vol C Tables 4.2.6.8 and 6.1.1.4'
Ni Ni 0.3393 1.1124 'International Tables Vol C Tables 4.2.6.8 and 6.1.1.4'
O O 0.0106 0.0060 'International Tables Vol C Tables 4.2.6.8 and 6.1.1.4'
V V 0.3005 0.5294 'International Tables Vol C Tables 4.2.6.8 and 6.1.1.4'

loop_
_geom_angle_atom_site_label_1
_geom_angle_atom_site_label_2
_geom_angle_atom_site_label_3
_geom_angle
_geom_angle_site_symmetry_1
_geom_angle_site_symmetry_3
O4 Ni1 N4 93.71(9) . .
O4 Ni1 N3 94.42(9) . .
N4 Ni1 N3 88.12(9) . .
O4 Ni1 O8 170.66(8) . .
N4 Ni1 O8 93.97(9) . .
N3 Ni1 O8 91.14(9) . .
O4 Ni1 O2W 87.70(9) . .
N4 Ni1 O2W 86.17(9) . .
N3 Ni1 O2W 174.03(9) . .
O8 Ni1 O2W 87.52(9) . .
O4 Ni1 O1W 84.98(10) . .
N4 Ni1 O1W 175.00(10) . .
N3 Ni1 O1W 96.79(10) . .
O8 Ni1 O1W 86.92(10) . .
O2W Ni1 O1W 88.96(10) . .
N2 Ni2 N2 180.0 3_566 .
N2 Ni2 O1 90.46(8) 3_566 3_566
N2 Ni2 O1 89.54(8) . 3_566
N2 Ni2 O1 89.54(8) 3_566 .
N2 Ni2 O1 90.46(8) . .
O1 Ni2 O1 180.0 3_566 .
N2 Ni2 N1 86.55(8) 3_566 3_566
N2 Ni2 N1 93.45(8) . 3_566
O1 Ni2 N1 89.95(8) 3_566 3_566
O1 Ni2 N1 90.05(8) . 3_566
N2 Ni2 N1 93.45(8) 3_566 .
N2 Ni2 N1 86.55(8) . .
O1 Ni2 N1 90.05(8) 3_566 .
O1 Ni2 N1 89.95(8) . .
N1 Ni2 N1 180.0 3_566 .
O7 V1 O8 106.97(11) . .
O7 V1 O9 108.21(13) . .
O8 V1 O9 112.68(12) . .
O7 V1 O6 110.40(12) . .
O8 V1 O6 109.76(10) . .
O9 V1 O6 108.80(11) . .
O5 V2 O4 109.05(13) . 3_666
O5 V2 O9 108.97(14) . 2
O4 V2 O9 109.84(11) 3_666 2
O5 V2 O2 109.10(12) . .
O4 V2 O2 109.44(10) 3_666 .
O9 V2 O2 110.41(11) 2 .
O3 V3 O1 110.09(10) . .
O3 V3 O2 109.42(10) . .
O1 V3 O2 109.41(10) . .
O3 V3 O6 107.82(10) . .
O1 V3 O6 108.56(10) . .
O2 V3 O6 111.53(10) . .
V3 O1 Ni2 168.40(12) . .
Ni1 O1W H1 110(2) . .
Ni1 O1W H2 99(4) . .
H1 O1W H2 105(5) . .
V3 O2 V2 140.90(12) . .
Ni1 O2W H3 117(3) . .
Ni1 O2W H4 119(2) . .
H3 O2W H4 105(4) . .
V2 O4 Ni1 167.78(13) 3_666 .
V3 O6 V1 133.26(12) . .
V1 O9 V2 153.98(18) . 2_545
V1 O8 Ni1 142.01(12) . .
C46 N1 C55 116.5(2) . .
C46 N1 Ni2 122.27(19) . .
C55 N1 Ni2 121.08(19) . .
C47 N2 C1 116.7(2) . .
C47 N2 Ni2 119.84(18) . .
C1 N2 Ni2 122.7(2) . .
C36 N3 C65 116.6(3) . .
C36 N3 Ni1 121.9(2) . .
C65 N3 Ni1 120.9(2) . .
C76 N4 C34 116.8(3) . .
C76 N4 Ni1 119.48(19) . .
C34 N4 Ni1 123.7(2) . .
N2 C1 C50 123.0(3) . .
N2 C1 H1A 118.5 . .
C50 C1 H1A 118.5 . .
C40 C25 C71 117.0(3) . .
C40 C25 C52 120.4(3) . .
C71 C25 C52 122.6(3) . .
C37 C30 C54 115.7(3) . .
C37 C30 C72 121.9(3) . .
C54 C30 C72 122.3(3) . .
N4 C34 C54 122.2(3) . .
N4 C34 H34A 118.9 . .
C54 C34 H34A 118.9 . .
N3 C36 C42 123.0(3) . .
N3 C36 H36A 118.5 . .
C42 C36 H36A 118.5 . .
C76 C37 C30 120.7(3) . .
C76 C37 H37A 119.7 . .
C30 C37 H37A 119.7 . .
C55 C40 C25 120.2(3) . .
C55 C40 H40A 119.9 . .
C25 C40 H40A 119.9 . .
C68 C42 C36 120.4(3) . .
C68 C42 H42A 119.8 . .
C36 C42 H42A 119.8 . .
N1 C46 C71 123.3(3) . .
N1 C46 H46A 118.3 . .
C71 C46 H46A 118.3 . .
N2 C47 C53 123.7(3) . .
N2 C47 H47A 118.2 . .
C53 C47 H47A 118.2 . .
C53 C48 C50 116.3(3) . .
C53 C48 C59 119.9(3) . .
C50 C48 C59 123.8(3) . .
C1 C50 C48 120.2(3) . .
C1 C50 H50A 119.9 . .
C48 C50 H50A 119.9 . .
C25 C52 C64 111.8(2) . .
C25 C52 H52A 109.3 . .
C64 C52 H52A 109.3 . .
C25 C52 H52B 109.3 . .
C64 C52 H52B 109.3 . .
H52A C52 H52B 107.9 . .
C47 C53 C48 120.1(3) . .
C47 C53 H53A 119.9 . .
C48 C53 H53A 119.9 . .
C30 C54 C34 120.8(3) . .
C30 C54 H54A 119.6 . .
C34 C54 H54A 119.6 . .
N1 C55 C40 123.4(3) . .
N1 C55 H55A 118.3 . .
C40 C55 H55A 118.3 . .
C48 C59 C64 113.2(3) . 4_565
C48 C59 H59A 108.9 . .
C64 C59 H59A 108.9 4_565 .
C48 C59 H59B 108.9 . .
C64 C59 H59B 108.9 4_565 .
H59A C59 H59B 107.8 . .
C59 C64 C52 112.4(3) 4_666 .
C59 C64 H64A 109.1 4_666 .
C52 C64 H64A 109.1 . .
C59 C64 H64B 109.1 4_666 .
C52 C64 H64B 109.1 . .
H64A C64 H64B 107.9 . .
N3 C65 C69 123.0(3) . .
N3 C65 H65A 118.5 . .
C69 C65 H65A 118.5 . .
C42 C68 C69 116.6(3) . .
C42 C68 C79 123.0(3) . .
C69 C68 C79 120.5(3) . .
C68 C69 C65 120.4(3) . .
C68 C69 H69A 119.8 . .
C65 C69 H69A 119.8 . .
C46 C71 C25 119.5(3) . .
C46 C71 H71A 120.2 . .
C25 C71 H71A 120.2 . .
C30 C72 C78 108.9(2) . .
C30 C72 H72A 109.9 . .
C78 C72 H72A 109.9 . .
C30 C72 H72B 109.9 . .
C78 C72 H72B 109.9 . .
H72A C72 H72B 108.3 . .
N4 C76 C37 123.9(3) . .
N4 C76 H76A 118.1 . .
C37 C76 H76A 118.1 . .
C79 C78 C72 113.7(3) 2_556 .
C79 C78 H78A 108.8 2_556 .
C72 C78 H78A 108.8 . .
C79 C78 H78B 108.8 2_556 .
C72 C78 H78B 108.8 . .
H78A C78 H78B 107.7 . .
C68 C79 C78 110.8(3) . 2_546
C68 C79 H79A 109.5 . .
C78 C79 H79A 109.5 2_546 .
C68 C79 H79B 109.5 . .
C78 C79 H79B 109.5 2_546 .
H79A C79 H79B 108.1 . .

loop_
_geom_bond_atom_site_label_1
_geom_bond_atom_site_label_2
_geom_bond_distance
_geom_bond_site_symmetry_2
Ni1 O4 2.042(2) .
Ni1 N4 2.077(2) .
Ni1 N3 2.083(2) .
Ni1 O8 2.085(2) .
Ni1 O2W 2.102(2) .
Ni1 O1W 2.113(3) .
Ni2 N2 2.102(2) 3_566
Ni2 N2 2.102(2) .
Ni2 O1 2.111(2) 3_566
Ni2 O1 2.111(2) .
Ni2 N1 2.158(2) 3_566
Ni2 N1 2.158(2) .
V1 O7 1.620(2) .
V1 O8 1.659(2) .
V1 O9 1.771(2) .
V1 O6 1.809(2) .
V2 O5 1.614(2) .
V2 O4 1.650(2) 3_666
V2 O9 1.792(2) 2
V2 O2 1.8059(19) .
V3 O3 1.650(2) .
V3 O1 1.651(2) .
V3 O2 1.7786(19) .
V3 O6 1.779(2) .
O1W H1 0.83(4) .
O1W H2 0.63(4) .
O2W H3 0.65(3) .
O2W H4 0.90(3) .
O4 V2 1.650(2) 3_666
O9 V2 1.792(2) 2_545
N1 C46 1.340(4) .
N1 C55 1.343(4) .
N2 C47 1.326(4) .
N2 C1 1.343(3) .
N3 C36 1.331(4) .
N3 C65 1.338(4) .
N4 C76 1.324(4) .
N4 C34 1.336(4) .
C1 C50 1.374(4) .
C1 H1A 0.9300 .
C25 C40 1.377(4) .
C25 C71 1.390(4) .
C25 C52 1.507(4) .
C30 C37 1.377(4) .
C30 C54 1.380(4) .
C30 C72 1.497(4) .
C34 C54 1.384(4) .
C34 H34A 0.9300 .
C36 C42 1.384(4) .
C36 H36A 0.9300 .
C37 C76 1.361(4) .
C37 H37A 0.9300 .
C40 C55 1.376(4) .
C40 H40A 0.9300 .
C42 C68 1.371(5) .
C42 H42A 0.9300 .
C46 C71 1.386(4) .
C46 H46A 0.9300 .
C47 C53 1.377(4) .
C47 H47A 0.9300 .
C48 C53 1.380(4) .
C48 C50 1.390(4) .
C48 C59 1.496(4) .
C50 H50A 0.9300 .
C52 C64 1.542(4) .
C52 H52A 0.9700 .
C52 H52B 0.9700 .
C53 H53A 0.9300 .
C54 H54A 0.9300 .
C55 H55A 0.9300 .
C59 C64 1.525(4) 4_565
C59 H59A 0.9700 .
C59 H59B 0.9700 .
C64 C59 1.525(4) 4_666
C64 H64A 0.9700 .
C64 H64B 0.9700 .
C65 C69 1.377(4) .
C65 H65A 0.9300 .
C68 C69 1.377(4) .
C68 C79 1.505(4) .
C69 H69A 0.9300 .
C71 H71A 0.9300 .
C72 C78 1.523(4) .
C72 H72A 0.9700 .
C72 H72B 0.9700 .
C76 H76A 0.9300 .
C78 C79 1.521(4) 2_556
C78 H78A 0.9700 .
C78 H78B 0.9700 .
C79 C78 1.521(4) 2_546
C79 H79A 0.9700 .
C79 H79B 0.9700 .
